data_4002832
loop_
_publ_author_name
'Groom, Ryan'
'Jacobs, Allison'
'Cepeda, Marisa'
'Drummey, Rachel'
'Latturner, Susan E.'

_publ_section_title
;
 Bi13S18I2: (Re)discovery of a Subvalent Bismuth Compound Featuring
 [Bi2]4+ Dimers Grown in Sulfur/Iodine Flux Mixtures
;
_journal_name_full 'Chemistry of Materials'
_journal_paper_doi 10.1021/acs.chemmater.7b00702
_journal_year 2017
_chemical_formula_sum 'Bi12.67 I2 S18'
_chemical_formula_weight 3547.62
_chemical_name_systematic
;
 ?
;
_space_group_crystal_system hexagonal
_space_group_IT_number 173
_space_group_name_Hall 'P 6c'
_space_group_name_H-M_alt 'P 63'
_symmetry_space_group_name_Hall 'P 6c'
_symmetry_space_group_name_H-M 'P 63'
_audit_creation_method SHELXL-2014
_cell_angle_alpha 90
_cell_angle_beta 90
_cell_angle_gamma 120
_cell_formula_units_Z 1
_cell_length_a 15.612(2)
_cell_length_b 15.612(2)
_cell_length_c 4.0168(6)
_cell_measurement_reflns_used 1409
_cell_measurement_temperature 298(2)
_cell_measurement_theta_max 28.3
_cell_measurement_theta_min 2.6
_cell_volume 847.9(2)
_computing_structure_refinement 'SHELXL-2014 (Sheldrick, 2014)'
_diffrn_ambient_temperature 298(2)
_diffrn_measured_fraction_theta_full 0.998
_diffrn_measured_fraction_theta_max 0.999
_diffrn_measurement_device_type 'Bruker APEX-II CCD area-detector'
_diffrn_radiation_type MoK\a
_diffrn_radiation_wavelength 0.71073
_diffrn_reflns_av_R_equivalents 0.0419
_diffrn_reflns_av_unetI/netI 0.0259
_diffrn_reflns_Laue_measured_fraction_full 0.998
_diffrn_reflns_Laue_measured_fraction_max 0.999
_diffrn_reflns_limit_h_max 20
_diffrn_reflns_limit_h_min -20
_diffrn_reflns_limit_k_max 20
_diffrn_reflns_limit_k_min -20
_diffrn_reflns_limit_l_max 5
_diffrn_reflns_limit_l_min -5
_diffrn_reflns_number 9730
_diffrn_reflns_point_group_measured_fraction_full 0.999
_diffrn_reflns_point_group_measured_fraction_max 0.999
_diffrn_reflns_theta_full 25.242
_diffrn_reflns_theta_max 28.253
_diffrn_reflns_theta_min 2.609
_exptl_absorpt_coefficient_mu 70.114
_exptl_absorpt_correction_T_max 0.246
_exptl_absorpt_correction_T_min 0.203
_exptl_absorpt_correction_type multi-scan
_exptl_absorpt_process_details 'SADABS (Bruker, 2008)'
_exptl_crystal_colour silver
_exptl_crystal_density_diffrn 6.948
_exptl_crystal_description needle
_exptl_crystal_F_000 1473
_exptl_crystal_size_max 0.5
_exptl_crystal_size_mid 0.02
_exptl_crystal_size_min 0.02
_refine_diff_density_max 2.279
_refine_diff_density_min -1.418
_refine_diff_density_rms 0.224
_refine_ls_abs_structure_details
;
 Flack x determined using 565 quotients [(I+)-(I-)]/[(I+)+(I-)]
 (Parsons, Flack and Wagner, Acta Cryst. B69 (2013) 249-259).
;
_refine_ls_abs_structure_Flack 0.48(4)
_refine_ls_extinction_coef 0.00151(7)
_refine_ls_extinction_expression Fc^*^=kFc[1+0.001xFc^2^\l^3^/sin(2\q)]^-1/4^
_refine_ls_extinction_method SHELXL
_refine_ls_goodness_of_fit_ref 1.134
_refine_ls_hydrogen_treatment undef
_refine_ls_matrix_type full
_refine_ls_number_parameters 57
_refine_ls_number_reflns 1409
_refine_ls_number_restraints 1
_refine_ls_restrained_S_all 1.134
_refine_ls_R_factor_all 0.0178
_refine_ls_R_factor_gt 0.0166
_refine_ls_shift/su_max 0.001
_refine_ls_shift/su_mean 0.000
_refine_ls_structure_factor_coef Fsqd
_refine_ls_weighting_details 'w=1/[\s^2^(Fo^2^)+3.5875P] where P=(Fo^2^+2Fc^2^)/3'
_refine_ls_weighting_scheme calc
_refine_ls_wR_factor_gt 0.0356
_refine_ls_wR_factor_ref 0.0359
_reflns_Friedel_coverage 0.759
_reflns_Friedel_fraction_full 1.000
_reflns_Friedel_fraction_max 1.000
_reflns_number_gt 1359
_reflns_number_total 1409
_reflns_threshold_expression 'I > 2\s(I)'
_cod_data_source_file cm7b00702_si_002.cif
_cod_data_source_block Bi13S18I2_P63
_cod_original_cell_volume 847.8(3)
_cod_database_code 4002832
_shelx_space_group_comment
;
The symmetry employed for this shelxl refinement is uniquely defined
by the following loop, which should always be used as a source of
symmetry information in preference to the above space-group names.
They are only intended as comments.
;
_shelxl_version_number 2014-3

loop_
_space_group_symop_operation_xyz
'x, y, z'
'-y, x-y, z'
'-x+y, -x, z'
'-x, -y, z+1/2'
'y, -x+y, z+1/2'
'x-y, x, z+1/2'

loop_
_atom_site_label
_atom_site_type_symbol
_atom_site_fract_x
_atom_site_fract_y
_atom_site_fract_z
_atom_site_U_iso_or_equiv
_atom_site_adp_type
_atom_site_occupancy
_atom_site_site_symmetry_order
_atom_site_calc_flag
_atom_site_refinement_flags_posn
_atom_site_refinement_flags_adp
_atom_site_refinement_flags_occupancy
X1 Bi 1.0000 0.0000 0.737(2) 0.0169(16) Uani 0.2379(17) 3 d S T P
X2 Bi 1.0000 0.0000 0.5250(19) 0.0115(13) Uani 0.2379(17) 3 d S T P
Bi1 Bi 0.61047(2) 0.12168(2) 0.3950(7) 0.00849(9) Uani 1 1 d . . .
Bi2 Bi 0.70335(2) -0.05506(2) 0.8941(7) 0.01146(10) Uani 1 1 d . . .
I3 I 0.6667 0.3333 0.8959(9) 0.00858(16) Uani 1 3 d S T P
S1 S 0.73672(12) 0.13196(12) 0.896(2) 0.0074(3) Uani 1 1 d . . .
S2 S 0.83203(12) 0.01765(12) 0.3938(17) 0.0078(3) Uani 1 1 d . . .
S3 S 0.54592(12) -0.06670(12) 0.3954(17) 0.0071(3) Uani 1 1 d . . .

loop_
_atom_site_aniso_label
_atom_site_aniso_U_11
_atom_site_aniso_U_22
_atom_site_aniso_U_33
_atom_site_aniso_U_23
_atom_site_aniso_U_13
_atom_site_aniso_U_12
X1 0.011(2) 0.011(2) 0.028(6) 0.000 0.000 0.0056(12)
X1A 0.011(2) 0.011(2) 0.012(4) 0.000 0.000 0.0056(12)
Bi1 0.00803(14) 0.00602(14) 0.01107(14) 0.0006(6) 0.0000(5) 0.00325(10)
Bi2 0.00740(15) 0.01143(15) 0.01111(15) -0.0006(6) -0.0013(6) 0.00138(11)
I3 0.0075(2) 0.0075(2) 0.0107(4) 0.000 0.000 0.00377(11)
S1 0.0068(7) 0.0070(8) 0.0085(7) -0.001(2) 0.000(2) 0.0034(6)
S2 0.0063(7) 0.0074(8) 0.0085(7) 0.000(2) 0.000(2) 0.0024(6)
S3 0.0057(7) 0.0062(7) 0.0087(8) 0.001(2) 0.002(2) 0.0025(6)

loop_
_atom_type_symbol
_atom_type_description
_atom_type_scat_dispersion_real
_atom_type_scat_dispersion_imag
_atom_type_scat_source
S S 0.1246 0.1234 'International Tables Vol C Tables 4.2.6.8 and 6.1.1.4'
I I -0.4742 1.8119 'International Tables Vol C Tables 4.2.6.8 and 6.1.1.4'
Bi Bi -4.1077 10.2566 'International Tables Vol C Tables 4.2.6.8 and 6.1.1.4'

loop_
_geom_angle_atom_site_label_1
_geom_angle_atom_site_label_2
_geom_angle_atom_site_label_3
_geom_angle
_geom_angle_site_symmetry_1
_geom_angle_site_symmetry_3
X1A X1 X1A 180.0 . 4_755
X1A X1 X1 180.0 . 4_755
X1A X1 X1 0.000(4) 4_755 4_755
X1A X1 X1 0.000(3) . 4_754
X1A X1 X1 180.0 4_755 4_754
X1 X1 X1 180.0 4_755 4_754
X1A X1 S2 102.8(3) . 6_545
X1A X1 S2 77.2(3) 4_755 6_545
X1 X1 S2 77.2(3) 4_755 6_545
X1 X1 S2 102.8(3) 4_754 6_545
X1A X1 S2 102.8(3) . 5_665
X1A X1 S2 77.2(3) 4_755 5_665
X1 X1 S2 77.2(3) 4_755 5_665
X1 X1 S2 102.8(3) 4_754 5_665
S2 X1 S2 115.25(19) 6_545 5_665
X1A X1 S2 102.8(3) . 4_755
X1A X1 S2 77.2(3) 4_755 4_755
X1 X1 S2 77.2(3) 4_755 4_755
X1 X1 S2 102.8(3) 4_754 4_755
S2 X1 S2 115.25(19) 6_545 4_755
S2 X1 S2 115.25(19) 5_665 4_755
X1A X1 X1A 0.000(3) . 4_754
X1A X1 X1A 180.0 4_755 4_754
X1 X1 X1A 180.0 4_755 4_754
X1 X1 X1A 0.000(1) 4_754 4_754
S2 X1 X1A 102.8(3) 6_545 4_754
S2 X1 X1A 102.8(3) 5_665 4_754
S2 X1 X1A 102.8(3) 4_755 4_754
X1A X1 S2 63.5(2) . .
X1A X1 S2 116.5(2) 4_755 .
X1 X1 S2 116.5(2) 4_755 .
X1 X1 S2 63.5(2) 4_754 .
S2 X1 S2 70.25(5) 6_545 .
S2 X1 S2 70.26(5) 5_665 .
S2 X1 S2 166.3(5) 4_755 .
X1A X1 S2 63.5(2) 4_754 .
X1A X1 S2 63.5(2) . 2_645
X1A X1 S2 116.5(2) 4_755 2_645
X1 X1 S2 116.5(2) 4_755 2_645
X1 X1 S2 63.5(2) 4_754 2_645
S2 X1 S2 70.26(5) 6_545 2_645
S2 X1 S2 166.3(5) 5_665 2_645
S2 X1 S2 70.26(5) 4_755 2_645
X1A X1 S2 63.5(2) 4_754 2_645
S2 X1 S2 101.6(3) . 2_645
X1A X1 S2 63.5(2) . 3_765
X1A X1 S2 116.5(2) 4_755 3_765
X1 X1 S2 116.5(2) 4_755 3_765
X1 X1 S2 63.5(2) 4_754 3_765
S2 X1 S2 166.3(5) 6_545 3_765
S2 X1 S2 70.26(5) 5_665 3_765
S2 X1 S2 70.26(5) 4_755 3_765
X1A X1 S2 63.5(2) 4_754 3_765
S2 X1 S2 101.6(3) . 3_765
S2 X1 S2 101.6(3) 2_645 3_765
X1A X1 X1A 180.0 . 1_556
X1A X1 X1A 0.000(4) 4_755 1_556
X1 X1 X1A 0.000(3) 4_755 1_556
X1 X1 X1A 180.0 4_754 1_556
S2 X1 X1A 77.2(3) 6_545 1_556
S2 X1 X1A 77.2(3) 5_665 1_556
S2 X1 X1A 77.2(3) 4_755 1_556
X1A X1 X1A 180.0 4_754 1_556
S2 X1 X1A 116.5(2) . 1_556
S2 X1 X1A 116.5(2) 2_645 1_556
S2 X1 X1A 116.5(2) 3_765 1_556
X1 X1A X1 180.0 . 4_754
X1 X1A X1A 0.000(4) . 4_755
X1 X1A X1A 180.0 4_754 4_755
X1 X1A X1A 180.0 . 4_754
X1 X1A X1A 0.000(1) 4_754 4_754
X1A X1A X1A 180.0 4_755 4_754
X1 X1A S2 100.8(2) . .
X1 X1A S2 79.2(2) 4_754 .
X1A X1A S2 100.8(2) 4_755 .
X1A X1A S2 79.2(2) 4_754 .
X1 X1A S2 100.8(2) . 3_765
X1 X1A S2 79.2(2) 4_754 3_765
X1A X1A S2 100.8(2) 4_755 3_765
X1A X1A S2 79.2(2) 4_754 3_765
S2 X1A S2 116.59(15) . 3_765
X1 X1A S2 100.8(2) . 2_645
X1 X1A S2 79.2(2) 4_754 2_645
X1A X1A S2 100.8(2) 4_755 2_645
X1A X1A S2 79.2(2) 4_754 2_645
S2 X1A S2 116.59(15) . 2_645
S2 X1A S2 116.59(15) 3_765 2_645
X1 X1A X1 0.000(4) . 4_755
X1 X1A X1 180.0 4_754 4_755
X1A X1A X1 0.000(2) 4_755 4_755
X1A X1A X1 180.0 4_754 4_755
S2 X1A X1 100.8(2) . 4_755
S2 X1A X1 100.8(2) 3_765 4_755
S2 X1A X1 100.8(2) 2_645 4_755
X1 X1A X1 180.0 . 1_554
X1 X1A X1 0.000(2) 4_754 1_554
X1A X1A X1 180.0 4_755 1_554
X1A X1A X1 0.0 4_754 1_554
S2 X1A X1 79.2(2) . 1_554
S2 X1A X1 79.2(2) 3_765 1_554
S2 X1A X1 79.2(2) 2_645 1_554
X1 X1A X1 180.0 4_755 1_554
S3 Bi1 S1 85.84(11) . 1_554
S3 Bi1 S1 85.80(11) . .
S1 Bi1 S1 93.30(5) 1_554 .
S3 Bi1 S3 82.75(10) . 4_654
S1 Bi1 S3 89.16(14) 1_554 4_654
S1 Bi1 S3 168.09(6) . 4_654
S3 Bi1 S3 82.71(10) . 4_655
S1 Bi1 S3 168.11(6) 1_554 4_655
S1 Bi1 S3 89.07(14) . 4_655
S3 Bi1 S3 86.23(5) 4_654 4_655
S2 Bi2 S2 98.04(6) 1_556 .
S2 Bi2 S1 80.82(13) 1_556 .
S2 Bi2 S1 81.02(13) . .
S2 Bi2 S2 73.66(8) 1_556 6_545
S2 Bi2 S2 73.63(8) . 6_545
S1 Bi2 S2 140.65(5) . 6_545
S2 Bi2 S3 156.76(7) 1_556 .
S2 Bi2 S3 86.82(13) . .
S1 Bi2 S3 77.50(11) . .
S2 Bi2 S3 129.24(13) 6_545 .
S2 Bi2 S3 86.70(13) 1_556 1_556
S2 Bi2 S3 156.83(7) . 1_556
S1 Bi2 S3 77.36(11) . 1_556
S2 Bi2 S3 129.17(13) 6_545 1_556
S3 Bi2 S3 80.51(4) . 1_556
Bi2 S1 Bi1 101.11(15) . 1_556
Bi2 S1 Bi1 100.92(14) . .
Bi1 S1 Bi1 93.30(5) 1_556 .
Bi2 S2 Bi2 98.04(5) 1_554 .
Bi2 S2 X1A 129.8(2) 1_554 .
Bi2 S2 X1A 111.0(3) . .
Bi2 S2 X1 109.2(3) 1_554 4_754
Bi2 S2 X1 131.5(3) . 4_754
X1A S2 X1 23.54(8) . 4_754
Bi2 S2 Bi2 111.87(15) 1_554 5_664
Bi2 S2 Bi2 111.82(15) . 5_664
X1A S2 Bi2 94.58(5) . 5_664
X1 S2 Bi2 94.55(5) 4_754 5_664
Bi2 S2 X1 142.31(19) 1_554 .
Bi2 S2 X1 96.8(2) . .
X1A S2 X1 15.72(7) . .
X1 S2 X1 39.26(5) 4_754 .
Bi2 S2 X1 94.16(7) 5_664 .
Bi1 S3 Bi1 97.29(12) . 4_655
Bi1 S3 Bi1 97.24(12) . 4_654
Bi1 S3 Bi1 86.23(5) 4_655 4_654
Bi1 S3 Bi2 94.98(11) . .
Bi1 S3 Bi2 95.41(18) 4_655 .
Bi1 S3 Bi2 167.37(8) 4_654 .
Bi1 S3 Bi2 94.93(11) . 1_554
Bi1 S3 Bi2 167.42(7) 4_655 1_554
Bi1 S3 Bi2 95.23(18) 4_654 1_554
Bi2 S3 Bi2 80.51(4) . 1_554

loop_
_geom_bond_atom_site_label_1
_geom_bond_atom_site_label_2
_geom_bond_distance
_geom_bond_site_symmetry_2
X1 X1A 0.853(4) .
X1 X1A 1.155(4) 4_755
X1 X1 2.0084(3) 4_755
X1 X1 2.0084(3) 4_754
X1 S2 2.841(3) 6_545
X1 S2 2.841(3) 5_665
X1 S2 2.841(3) 4_755
X1 X1A 2.862(4) 4_754
X1 S2 3.095(6) .
X1 S2 3.095(6) 2_645
X1 S2 3.095(6) 3_765
X1 X1A 3.163(4) 1_556
X1A X1 1.155(4) 4_754
X1A X1A 2.0084(3) 4_755
X1A X1A 2.0084(3) 4_754
X1A S2 2.820(3) .
X1A S2 2.820(3) 3_765
X1A S2 2.820(3) 2_645
X1A X1 2.862(4) 4_755
X1A X1 3.163(4) 1_554
Bi1 S3 2.5886(17) .
Bi1 S1 2.761(5) 1_554
Bi1 S1 2.763(5) .
Bi1 S3 2.938(5) 4_654
Bi1 S3 2.940(5) 4_655
Bi2 S2 2.660(5) 1_556
Bi2 S2 2.661(5) .
Bi2 S1 2.6973(17) .
Bi2 S2 3.0277(17) 6_545
Bi2 S3 3.105(4) .
Bi2 S3 3.112(4) 1_556
S1 Bi1 2.761(5) 1_556
S2 Bi2 2.660(5) 1_554
S2 X1 2.841(3) 4_754
S2 Bi2 3.0277(17) 5_664
S3 Bi1 2.938(5) 4_655
S3 Bi1 2.940(5) 4_654
S3 Bi2 3.112(4) 1_554
